data_7160026
loop_
_publ_author_name
'Mandal, Arnab'
'Singh, Satyajit'
'Arora, Arisha'
'Nambiar, Sujisha S.'
'Ghosh, Siddhartha S.'
'Khan, Abu Taleb'

_publ_section_title
;
 L-Proline-catalysed synthesis of chromeno[2,3-<i>b</i>]chromene from
 4-hydroxy-2<i>H</i>-chromene-2-thione and an anti-proliferative study.
;
_journal_issue 26
_journal_name_full 'Organic &amp; biomolecular chemistry'
_journal_page_first 5333
_journal_page_last 5345
_journal_paper_doi 10.1039/d4ob00509k
_journal_volume 22
_journal_year 2024
_chemical_formula_moiety 'C25 H21 Cl O4'
_chemical_formula_sum 'C25 H21 Cl O4'
_chemical_formula_weight 420.895
_space_group_crystal_system triclinic
_space_group_IT_number 2
_space_group_name_Hall '-P 1'
_space_group_name_H-M_alt 'P -1'
_symmetry_Int_Tables_number 2
_audit_creation_date 2023-07-24
_audit_creation_method
;
Olex2 1.5
(compiled 2022.04.07 svn.rca3783a0 for OlexSys, GUI svn.r6498)
;
_audit_update_record
;
2023-07-24 deposited with the CCDC.	2024-05-28 downloaded from the CCDC.
;
_cell_angle_alpha 103.780(3)
_cell_angle_beta 93.986(3)
_cell_angle_gamma 114.062(2)
_cell_formula_units_Z 2
_cell_length_a 9.3610(7)
_cell_length_b 11.2049(8)
_cell_length_c 11.6661(9)
_cell_measurement_reflns_used 9940
_cell_measurement_temperature 298(2)
_cell_measurement_theta_max 25.42
_cell_measurement_theta_min 2.34
_cell_volume 1065.83(14)
_computing_cell_refinement 'SAINT V8.38A (Bruker, 2018)'
_computing_data_reduction 'SAINT V8.38A (Bruker, 2018)'
_computing_molecular_graphics 'Olex2 1.5 (Dolomanov et al., 2009)'
_computing_publication_material 'Olex2 1.5 (Dolomanov et al., 2009)'
_computing_structure_refinement 'olex2.refine 1.5 (Bourhis et al., 2015)'
_computing_structure_solution 'SHELXT 2014/5 (Sheldrick, 2014)'
_diffrn_ambient_temperature 298.00
_diffrn_measured_fraction_theta_full 1.0000
_diffrn_measured_fraction_theta_max 0.9990
_diffrn_measurement_device_type 'Bruker APEX-II CCD'
_diffrn_measurement_method '\f and \w scans'
_diffrn_radiation_type 'Mo K\a'
_diffrn_radiation_wavelength 0.71073
_diffrn_reflns_av_R_equivalents 0.0596
_diffrn_reflns_av_unetI/netI 0.0347
_diffrn_reflns_Laue_measured_fraction_full 1.0000
_diffrn_reflns_Laue_measured_fraction_max 0.9990
_diffrn_reflns_limit_h_max 11
_diffrn_reflns_limit_h_min -11
_diffrn_reflns_limit_k_max 13
_diffrn_reflns_limit_k_min -13
_diffrn_reflns_limit_l_max 14
_diffrn_reflns_limit_l_min -14
_diffrn_reflns_number 25693
_diffrn_reflns_point_group_measured_fraction_full 1.0000
_diffrn_reflns_point_group_measured_fraction_max 0.9990
_diffrn_reflns_theta_full 25.2417
_diffrn_reflns_theta_max 25.67
_diffrn_reflns_theta_min 1.83
_diffrn_source_current 1.4
_diffrn_source_power 0.07
_diffrn_source_voltage 50.0
_diffrn_standards_number 0
_exptl_absorpt_coefficient_mu 0.208
_exptl_absorpt_correction_T_max 0.7453
_exptl_absorpt_correction_T_min 0.4826
_exptl_absorpt_correction_type none
_exptl_absorpt_process_details
;
SADABS-2016/2 (Bruker,2016/2) was used for absorption correction.
wR2(int) was 0.1628 before and 0.0887 after correction.
The Ratio of minimum to maximum transmission is 0.6475.
The \l/2 correction factor is Not present.
;
_exptl_crystal_colour yellow
_exptl_crystal_colour_primary yellow
_exptl_crystal_density_diffrn 1.311
_exptl_crystal_description block
_exptl_crystal_F_000 440.564
_refine_diff_density_max 0.3483
_refine_diff_density_min -0.3683
_refine_diff_density_rms 0.0950
_refine_ls_d_res_high 0.8204
_refine_ls_d_res_low 11.1285
_refine_ls_goodness_of_fit_ref 1.0368
_refine_ls_hydrogen_treatment constr
_refine_ls_matrix_type full
_refine_ls_number_constraints 34
_refine_ls_number_parameters 274
_refine_ls_number_reflns 4038
_refine_ls_number_restraints 0
_refine_ls_restrained_S_all 1.0368
_refine_ls_R_factor_all 0.0728
_refine_ls_R_factor_gt 0.0573
_refine_ls_shift/su_max -0.0006
_refine_ls_shift/su_mean 0.0000
_refine_ls_structure_factor_coef Fsqd
_refine_ls_weighting_details 'w=1/[\s^2^(Fo^2^)+(0.1016P)^2^+0.1277P] where P=(Fo^2^+2Fc^2^)/3'
_refine_ls_weighting_scheme calc
_refine_ls_wR_factor_gt 0.1590
_refine_ls_wR_factor_ref 0.1692
_reflns_Friedel_coverage 0.0
_reflns_limit_h_max 11
_reflns_limit_h_min -11
_reflns_limit_k_max 13
_reflns_limit_k_min -13
_reflns_limit_l_max 14
_reflns_limit_l_min 0
_reflns_number_gt 2954
_reflns_number_total 4038
_reflns_threshold_expression I>=2u(I)
_cod_data_source_file d4ob00509k2.cif
_cod_data_source_block ATKAM39_0m_a
_cod_database_code 7160026
_olex2_refinement_description
;
1. Fixed Uiso
 At 1.2 times of:
  All C(H) groups, All C(H,H) groups
 At 1.5 times of:
  All C(H,H,H) groups
2.a Ternary CH refined with riding coordinates:
 C6(H6)
2.b Secondary CH2 refined with riding coordinates:
 C21(H21a,H21b), C24(H24a,H24b)
2.c Aromatic/amide H refined with riding coordinates:
 C3(H3), C4(H4), C10(H10), C12(H12), C13(H13), C14(H14), C15(H15)
2.d Idealised Me refined as rotating group:
 C1(H1a,H1b,H1c), C23(H23a,H23b,H23c), C25(H25a,H25b,H25c)
;
_olex2_submission_special_instructions 'No special instructions were received'

loop_
_space_group_symop_id
_space_group_symop_operation_xyz
1 x,y,z
2 -x,-y,-z

loop_
_atom_site_label
_atom_site_type_symbol
_atom_site_fract_x
_atom_site_fract_y
_atom_site_fract_z
_atom_site_U_iso_or_equiv
_atom_site_adp_type
_atom_site_occupancy
_atom_site_refinement_flags_posn
Cl1 Cl -0.35288(8) 0.18836(9) 0.10528(6) 0.1069(3) Uani 1.000000 .
O1 O 0.20996(16) 0.47933(13) 0.48876(11) 0.0582(4) Uani 1.000000 .
O2 O 0.45020(17) 0.63031(13) 0.57337(12) 0.0608(4) Uani 1.000000 .
O3 O 0.7528(2) 1.03375(18) 0.47689(16) 0.1031(6) Uani 1.000000 .
O4 O 0.18881(18) 0.65250(16) 0.22192(13) 0.0746(5) Uani 1.000000 .
C1 C 0.7746(4) 0.6092(4) -0.0114(3) 0.1198(11) Uani 1.000000 .
H1a H 0.8855(8) 0.637(2) 0.0164(6) 0.1797(17) Uiso 1.000000 GR
H1b H 0.721(2) 0.5115(4) -0.0442(16) 0.1797(17) Uiso 1.000000 GR
H1c H 0.764(3) 0.651(2) -0.0723(11) 0.1797(17) Uiso 1.000000 GR
C2 C 0.7018(3) 0.6540(3) 0.0930(2) 0.0774(7) Uani 1.000000 .
C3 C 0.7013(4) 0.6086(3) 0.1920(3) 0.1050(10) Uani 1.000000 .
H3 H 0.7473(4) 0.5496(3) 0.1950(3) 0.1260(12) Uiso 1.000000 R
C4 C 0.6352(4) 0.6471(3) 0.2871(2) 0.0880(8) Uani 1.000000 .
H4 H 0.6372(4) 0.6138(3) 0.3527(2) 0.1057(10) Uiso 1.000000 R
C5 C 0.5664(2) 0.73392(19) 0.28659(16) 0.0532(5) Uani 1.000000 .
C6 C 0.4879(2) 0.77248(19) 0.39091(16) 0.0532(5) Uani 1.000000 .
H6 H 0.4600(2) 0.84505(19) 0.38047(16) 0.0639(6) Uiso 1.000000 R
C7 C 0.3386(2) 0.65201(19) 0.39236(16) 0.0517(5) Uani 1.000000 .
C8 C 0.1983(2) 0.5975(2) 0.29884(17) 0.0556(5) Uani 1.000000 .
C9 C 0.0674(2) 0.4692(2) 0.30334(17) 0.0541(5) Uani 1.000000 .
C10 C -0.0679(2) 0.3973(2) 0.21224(19) 0.0630(5) Uani 1.000000 .
H10 H -0.0764(2) 0.4292(2) 0.14663(19) 0.0756(7) Uiso 1.000000 R
C11 C -0.1876(3) 0.2795(2) 0.2203(2) 0.0694(6) Uani 1.000000 .
C12 C -0.1788(3) 0.2304(2) 0.3183(2) 0.0708(6) Uani 1.000000 .
H12 H -0.2624(3) 0.1513(2) 0.3231(2) 0.0850(7) Uiso 1.000000 R
C13 C 0.6334(3) 0.7401(3) 0.0933(2) 0.0791(7) Uani 1.000000 .
H13 H 0.6313(3) 0.7728(3) 0.0274(2) 0.0950(8) Uiso 1.000000 R
C14 C 0.5666(3) 0.7807(2) 0.18830(19) 0.0684(6) Uani 1.000000 .
H14 H 0.5215(3) 0.8403(2) 0.18537(19) 0.0820(7) Uiso 1.000000 R
C15 C -0.0459(3) 0.2994(2) 0.40775(19) 0.0648(6) Uani 1.000000 .
H15 H -0.0386(3) 0.2679(2) 0.47377(19) 0.0777(7) Uiso 1.000000 R
C16 C 0.0768(2) 0.4165(2) 0.39826(17) 0.0544(5) Uani 1.000000 .
C17 C 0.3327(2) 0.59033(19) 0.47874(16) 0.0526(5) Uani 1.000000 .
C18 C 0.5813(2) 0.75480(19) 0.58969(17) 0.0536(5) Uani 1.000000 .
C19 C 0.6009(2) 0.82496(19) 0.50948(16) 0.0557(5) Uani 1.000000 .
C20 C 0.7427(3) 0.9570(2) 0.5373(2) 0.0731(6) Uani 1.000000 .
C21 C 0.8721(3) 0.9889(3) 0.6399(2) 0.0853(7) Uani 1.000000 .
H21a H 0.9372(3) 0.9435(3) 0.6117(2) 0.1024(9) Uiso 1.000000 R
H21b H 0.9398(3) 1.0866(3) 0.6661(2) 0.1024(9) Uiso 1.000000 R
C22 C 0.8079(3) 0.9447(2) 0.74624(18) 0.0683(6) Uani 1.000000 .
C23 C 0.7219(4) 1.0280(3) 0.8012(2) 0.0987(9) Uani 1.000000 .
H23a H 0.6304(15) 1.0080(17) 0.7441(8) 0.1480(14) Uiso 1.000000 GR
H23b H 0.688(2) 1.0046(17) 0.8721(11) 0.1480(14) Uiso 1.000000 GR
H23c H 0.7928(9) 1.1236(3) 0.8222(18) 0.1480(14) Uiso 1.000000 GR
C24 C 0.6918(3) 0.7936(2) 0.70383(17) 0.0626(5) Uani 1.000000 .
H24a H 0.6301(3) 0.7714(2) 0.76559(17) 0.0751(6) Uiso 1.000000 R
H24b H 0.7518(3) 0.7400(2) 0.69307(17) 0.0751(6) Uiso 1.000000 R
C25 C 0.9448(4) 0.9670(3) 0.8412(3) 0.1105(10) Uani 1.000000 .
H25a H 0.9030(5) 0.938(2) 0.9077(10) 0.1658(15) Uiso 1.000000 GR
H25b H 0.9993(19) 0.915(2) 0.8067(7) 0.1658(15) Uiso 1.000000 GR
H25c H 1.0178(16) 1.0623(5) 0.8687(16) 0.1658(15) Uiso 1.000000 GR

loop_
_atom_site_aniso_label
_atom_site_aniso_U_11
_atom_site_aniso_U_22
_atom_site_aniso_U_33
_atom_site_aniso_U_12
_atom_site_aniso_U_13
_atom_site_aniso_U_23
Cl1 0.0686(4) 0.1322(7) 0.0871(5) 0.0217(4) 0.0035(3) 0.0185(4)
O1 0.0673(8) 0.0549(8) 0.0525(7) 0.0205(7) 0.0166(6) 0.0261(6)
O2 0.0711(9) 0.0551(8) 0.0554(8) 0.0220(7) 0.0103(7) 0.0255(6)
O3 0.1191(15) 0.0737(11) 0.0866(12) 0.0013(10) 0.0143(10) 0.0469(10)
O4 0.0792(10) 0.0853(10) 0.0745(10) 0.0361(9) 0.0158(8) 0.0492(8)
C1 0.140(3) 0.126(3) 0.098(2) 0.061(2) 0.069(2) 0.0229(18)
C2 0.0821(15) 0.0829(16) 0.0667(14) 0.0335(13) 0.0329(12) 0.0205(12)
C3 0.152(3) 0.121(2) 0.108(2) 0.102(2) 0.070(2) 0.0585(18)
C4 0.134(2) 0.1083(19) 0.0778(16) 0.0852(19) 0.0518(15) 0.0574(14)
C5 0.0584(11) 0.0561(11) 0.0515(10) 0.0253(9) 0.0167(8) 0.0246(8)
C6 0.0642(12) 0.0551(11) 0.0541(10) 0.0298(10) 0.0216(9) 0.0303(9)
C7 0.0608(11) 0.0550(11) 0.0512(10) 0.0303(9) 0.0211(9) 0.0245(8)
C8 0.0642(12) 0.0649(12) 0.0559(11) 0.0374(10) 0.0238(9) 0.0293(10)
C9 0.0581(11) 0.0627(12) 0.0549(11) 0.0338(10) 0.0243(9) 0.0234(9)
C10 0.0593(12) 0.0838(15) 0.0598(12) 0.0394(12) 0.0225(10) 0.0276(11)
C11 0.0572(12) 0.0828(15) 0.0642(13) 0.0296(12) 0.0178(10) 0.0146(11)
C12 0.0645(13) 0.0658(13) 0.0725(14) 0.0181(11) 0.0250(11) 0.0189(11)
C13 0.0840(16) 0.1124(19) 0.0587(13) 0.0463(15) 0.0307(12) 0.0450(13)
C14 0.0772(14) 0.0907(15) 0.0640(12) 0.0479(12) 0.0274(11) 0.0451(11)
C15 0.0730(14) 0.0612(12) 0.0606(12) 0.0244(11) 0.0260(11) 0.0240(10)
C16 0.0607(12) 0.0566(11) 0.0505(10) 0.0276(10) 0.0196(9) 0.0177(9)
C17 0.0622(12) 0.0512(11) 0.0503(10) 0.0263(9) 0.0154(9) 0.0214(8)
C18 0.0643(12) 0.0519(11) 0.0502(10) 0.0275(10) 0.0183(9) 0.0190(8)
C19 0.0642(12) 0.0560(11) 0.0521(11) 0.0261(10) 0.0216(9) 0.0223(9)
C20 0.0806(15) 0.0698(14) 0.0603(13) 0.0188(12) 0.0239(11) 0.0266(11)
C21 0.0750(16) 0.0887(17) 0.0718(15) 0.0133(13) 0.0208(12) 0.0269(13)
C22 0.0723(14) 0.0677(13) 0.0555(12) 0.0226(11) 0.0135(10) 0.0155(10)
C23 0.138(3) 0.0678(15) 0.0897(18) 0.0442(16) 0.0446(18) 0.0172(13)
C24 0.0754(14) 0.0651(13) 0.0531(11) 0.0343(11) 0.0146(10) 0.0205(9)
C25 0.101(2) 0.112(2) 0.0785(18) 0.0133(18) -0.0120(15) 0.0252(16)

loop_
_atom_type_symbol
_atom_type_scat_dispersion_real
_atom_type_scat_dispersion_imag
_atom_type_scat_Cromer_Mann_a1
_atom_type_scat_Cromer_Mann_a2
_atom_type_scat_Cromer_Mann_a3
_atom_type_scat_Cromer_Mann_a4
_atom_type_scat_Cromer_Mann_b1
_atom_type_scat_Cromer_Mann_b2
_atom_type_scat_Cromer_Mann_b3
_atom_type_scat_Cromer_Mann_b4
_atom_type_scat_Cromer_Mann_c
_atom_type_scat_source
_atom_type_scat_dispersion_source
C 0.00347 0.00161 2.31000 1.02000 1.58860 0.86500 20.84390 10.20750 0.56870 51.65120 0.21560 'International Tables Volume C Table 6.1.1.4 (pp. 500-502)' 'Henke, Gullikson and Davis, At. Data and Nucl. Data Tables, 1993, 54, 2'
Cl 0.14873 0.16029 11.46040 7.19640 6.25560 1.64550 0.01040 1.16620 18.51940 47.77840 -9.55740 'International Tables Volume C Table 6.1.1.4 (pp. 500-502)' 'Henke, Gullikson and Davis, At. Data and Nucl. Data Tables, 1993, 54, 2'
H 0.00000 0.00000 0.49300 0.32291 0.14019 0.04081 10.51090 26.12570 3.14236 57.79970 0.00304 'International Tables Volume C Table 6.1.1.4 (pp. 500-502)' 'Henke, Gullikson and Davis, At. Data and Nucl. Data Tables, 1993, 54, 2'
O 0.01158 0.00611 3.04850 2.28680 1.54630 0.86700 13.27710 5.70110 0.32390 32.90890 0.25080 'International Tables Volume C Table 6.1.1.4 (pp. 500-502)' 'Henke, Gullikson and Davis, At. Data and Nucl. Data Tables, 1993, 54, 2'

loop_
_geom_angle_atom_site_label_1
_geom_angle_atom_site_label_2
_geom_angle_atom_site_label_3
_geom_angle
_geom_angle_site_symmetry_1
_geom_angle_site_symmetry_3
_geom_angle_publ_flag
C17 O1 C16 117.43(14) . . ?
C18 O2 C17 116.56(14) . . ?
H1b C1 H1a 109.5 . . ?
H1c C1 H1a 109.5 . . ?
H1c C1 H1b 109.5 . . ?
C2 C1 H1a 109.5 . . ?
C2 C1 H1b 109.5 . . ?
C2 C1 H1c 109.5 . . ?
C3 C2 C1 121.3(3) . . ?
C13 C2 C1 122.3(2) . . ?
C13 C2 C3 116.5(2) . . ?
H3 C3 C2 118.86(14) . . ?
C4 C3 C2 122.3(2) . . ?
C4 C3 H3 118.86(14) . . ?
H4 C4 C3 119.58(14) . . ?
C5 C4 C3 120.8(2) . . ?
C5 C4 H4 119.58(12) . . ?
C6 C5 C4 120.54(16) . . ?
C14 C5 C4 117.54(18) . . ?
C14 C5 C6 121.90(17) . . ?
H6 C6 C5 108.57(9) . . ?
C7 C6 C5 110.79(15) . . ?
C7 C6 H6 108.57(9) . . ?
C19 C6 C5 110.78(15) . . ?
C19 C6 H6 108.57(10) . . ?
C19 C6 C7 109.48(14) . . ?
C8 C7 C6 120.81(15) . . ?
C17 C7 C6 120.64(17) . . ?
C17 C7 C8 118.54(17) . . ?
C7 C8 O4 123.02(18) . . ?
C9 C8 O4 122.16(18) . . ?
C9 C8 C7 114.82(15) . . ?
C10 C9 C8 121.24(17) . . ?
C16 C9 C8 120.39(18) . . ?
C16 C9 C10 118.36(19) . . ?
H10 C10 C9 120.25(12) . . ?
C11 C10 C9 119.5(2) . . ?
C11 C10 H10 120.25(13) . . ?
C10 C11 Cl1 119.33(18) . . ?
C12 C11 Cl1 119.24(18) . . ?
C12 C11 C10 121.4(2) . . ?
H12 C12 C11 120.20(13) . . ?
C15 C12 C11 119.6(2) . . ?
C15 C12 H12 120.20(13) . . ?
H13 C13 C2 118.86(13) . . ?
C14 C13 C2 122.3(2) . . ?
C14 C13 H13 118.86(13) . . ?
C13 C14 C5 120.6(2) . . ?
H14 C14 C5 119.69(12) . . ?
H14 C14 C13 119.69(13) . . ?
H15 C15 C12 120.48(13) . . ?
C16 C15 C12 119.0(2) . . ?
C16 C15 H15 120.48(13) . . ?
C9 C16 O1 121.39(17) . . ?
C15 C16 O1 116.62(17) . . ?
C15 C16 C9 121.99(19) . . ?
O2 C17 O1 107.01(14) . . ?
C7 C17 O1 127.08(18) . . ?
C7 C17 O2 125.91(17) . . ?
C19 C18 O2 122.52(18) . . ?
C24 C18 O2 110.86(16) . . ?
C24 C18 C19 126.60(19) . . ?
C18 C19 C6 122.99(18) . . ?
C20 C19 C6 119.16(16) . . ?
C20 C19 C18 117.81(19) . . ?
C19 C20 O3 119.9(2) . . ?
C21 C20 O3 122.8(2) . . ?
C21 C20 C19 117.3(2) . . ?
H21a C21 C20 108.98(14) . . ?
H21b C21 C20 108.98(13) . . ?
H21b C21 H21a 107.8 . . ?
C22 C21 C20 113.01(19) . . ?
C22 C21 H21a 108.98(14) . . ?
C22 C21 H21b 108.98(13) . . ?
C23 C22 C21 109.7(2) . . ?
C24 C22 C21 109.19(17) . . ?
C24 C22 C23 109.50(19) . . ?
C25 C22 C21 110.0(2) . . ?
C25 C22 C23 109.3(2) . . ?
C25 C22 C24 109.1(2) . . ?
H23a C23 C22 109.5 . . ?
H23b C23 C22 109.5 . . ?
H23b C23 H23a 109.5 . . ?
H23c C23 C22 109.5 . . ?
H23c C23 H23a 109.5 . . ?
H23c C23 H23b 109.5 . . ?
C22 C24 C18 113.15(17) . . ?
H24a C24 C18 108.95(11) . . ?
H24a C24 C22 108.95(11) . . ?
H24b C24 C18 108.95(10) . . ?
H24b C24 C22 108.95(12) . . ?
H24b C24 H24a 107.8 . . ?
H25a C25 C22 109.5 . . ?
H25b C25 C22 109.5 . . ?
H25b C25 H25a 109.5 . . ?
H25c C25 C22 109.5 . . ?
H25c C25 H25a 109.5 . . ?
H25c C25 H25b 109.5 . . ?

loop_
_geom_bond_atom_site_label_1
_geom_bond_atom_site_label_2
_geom_bond_distance
_geom_bond_site_symmetry_2
_geom_bond_publ_flag
Cl1 C11 1.734(2) . ?
O1 C16 1.382(2) . ?
O1 C17 1.343(2) . ?
O2 C17 1.350(2) . ?
O2 C18 1.390(2) . ?
O3 C20 1.216(3) . ?
O4 C8 1.221(2) . ?
C1 H1a 0.9600 . ?
C1 H1b 0.9600 . ?
C1 H1c 0.9600 . ?
C1 C2 1.517(3) . ?
C2 C3 1.368(4) . ?
C2 C13 1.357(3) . ?
C3 H3 0.9300 . ?
C3 C4 1.373(3) . ?
C4 H4 0.9300 . ?
C4 C5 1.369(3) . ?
C5 C6 1.530(2) . ?
C5 C14 1.369(3) . ?
C6 H6 0.9800 . ?
C6 C7 1.501(3) . ?
C6 C19 1.510(3) . ?
C7 C8 1.455(3) . ?
C7 C17 1.343(2) . ?
C8 C9 1.476(3) . ?
C9 C10 1.398(3) . ?
C9 C16 1.387(3) . ?
C10 H10 0.9300 . ?
C10 C11 1.369(3) . ?
C11 C12 1.393(3) . ?
C12 H12 0.9300 . ?
C12 C15 1.373(3) . ?
C13 H13 0.9300 . ?
C13 C14 1.383(3) . ?
C14 H14 0.9300 . ?
C15 H15 0.9300 . ?
C15 C16 1.382(3) . ?
C18 C19 1.336(3) . ?
C18 C24 1.483(3) . ?
C19 C20 1.471(3) . ?
C20 C21 1.506(3) . ?
C21 H21a 0.9700 . ?
C21 H21b 0.9700 . ?
C21 C22 1.516(3) . ?
C22 C23 1.526(3) . ?
C22 C24 1.523(3) . ?
C22 C25 1.530(3) . ?
C23 H23a 0.9600 . ?
C23 H23b 0.9600 . ?
C23 H23c 0.9600 . ?
C24 H24a 0.9700 . ?
C24 H24b 0.9700 . ?
C25 H25a 0.9600 . ?
C25 H25b 0.9600 . ?
C25 H25c 0.9600 . ?

loop_
_geom_torsion_atom_site_label_1
_geom_torsion_atom_site_label_2
_geom_torsion_atom_site_label_3
_geom_torsion_atom_site_label_4
_geom_torsion
_geom_torsion_site_symmetry_1
_geom_torsion_site_symmetry_2
_geom_torsion_site_symmetry_3
_geom_torsion_site_symmetry_4
_geom_torsion_publ_flag
Cl1 C11 C10 C9 -178.40(15) . . . . ?
Cl1 C11 C12 C15 177.76(16) . . . . ?
O1 C16 C9 C8 -2.05(19) . . . . ?
O1 C16 C9 C10 177.28(17) . . . . ?
O1 C16 C15 C12 -177.88(17) . . . . ?
O1 C17 O2 C18 -171.58(13) . . . . ?
O1 C17 C7 C6 -177.39(17) . . . . ?
O1 C17 C7 C8 1.2(2) . . . . ?
O2 C17 C7 C6 3.5(2) . . . . ?
O2 C17 C7 C8 -177.91(18) . . . . ?
O2 C18 C19 C6 -3.5(2) . . . . ?
O2 C18 C19 C20 178.79(18) . . . . ?
O2 C18 C24 C22 -162.03(15) . . . . ?
O3 C20 C19 C6 13.7(3) . . . . ?
O3 C20 C19 C18 -168.5(2) . . . . ?
O3 C20 C21 C22 141.3(3) . . . . ?
O4 C8 C7 C6 -6.8(2) . . . . ?
O4 C8 C7 C17 174.60(19) . . . . ?
O4 C8 C9 C10 6.5(2) . . . . ?
O4 C8 C9 C16 -174.16(18) . . . . ?
C1 C2 C3 C4 -179.6(3) . . . . ?
C1 C2 C13 C14 179.8(3) . . . . ?
C2 C3 C4 C5 -0.1(4) . . . . ?
C2 C13 C14 C5 -0.4(3) . . . . ?
C3 C4 C5 C6 177.9(3) . . . . ?
C3 C4 C5 C14 -0.2(4) . . . . ?
C4 C5 C6 C7 -69.1(2) . . . . ?
C4 C5 C6 C19 52.6(2) . . . . ?
C4 C5 C14 C13 0.4(3) . . . . ?
C5 C6 C7 C8 -69.07(16) . . . . ?
C5 C6 C7 C17 109.50(16) . . . . ?
C5 C6 C19 C18 -109.35(16) . . . . ?
C5 C6 C19 C20 68.35(18) . . . . ?
C6 C7 C8 C9 172.88(16) . . . . ?
C6 C19 C18 C24 175.26(17) . . . . ?
C6 C19 C20 C21 -164.93(19) . . . . ?
C7 C8 C9 C10 -173.15(15) . . . . ?
C7 C8 C9 C16 6.16(18) . . . . ?
C8 C9 C10 C11 -179.25(18) . . . . ?
C8 C9 C16 C15 177.57(17) . . . . ?
C9 C10 C11 C12 0.8(2) . . . . ?
C9 C16 C15 C12 2.5(2) . . . . ?
C10 C11 C12 C15 -1.4(2) . . . . ?
C11 C12 C15 C16 -0.2(2) . . . . ?
C18 C19 C20 C21 12.9(2) . . . . ?
C18 C24 C22 C21 -43.5(2) . . . . ?
C18 C24 C22 C23 76.6(2) . . . . ?
C18 C24 C22 C25 -163.8(2) . . . . ?
C19 C20 C21 C22 -40.1(2) . . . . ?
C20 C21 C22 C23 -65.5(2) . . . . ?
C20 C21 C22 C24 54.5(2) . . . . ?
C20 C21 C22 C25 174.2(2) . . . . ?
